data_4037080
loop_
_publ_author_name
'Tang, Fei'
'Banwell, Martin G.'
'Willis, Anthony C.'

_publ_section_title
;
 A Raney Cobalt Mediated Reductive Cyclization Route to the Uleine
 Alkaloid Gilbertine.
;
_journal_issue 21
_journal_name_full 'The Journal of organic chemistry'
_journal_page_first 10551
_journal_page_last 10557
_journal_paper_doi 10.1021/acs.joc.6b01424
_journal_volume 81
_journal_year 2016
_chemical_compound_source local
_chemical_formula_moiety 'C28 H34 N2 O3'
_chemical_formula_sum 'C28 H34 N2 O3'
_chemical_formula_weight 446.59
_space_group_IT_number 14
_space_group_name_Hall '-P 2yn'
_space_group_name_H-M_alt 'P 1 21/n 1'
_symmetry_cell_setting monoclinic
_symmetry_space_group_name_Hall '-P 2yn'
_symmetry_space_group_name_H-M 'P 1 21/n 1'
_atom_sites_solution_hydrogens difmap
_atom_sites_solution_primary direct
_audit_creation_date 16-04-08
_audit_creation_method CRYSTALS_ver_14.40
_audit_update_record
;
2016-04-11 - Report on C28 H34 N2 O3 
             by Anthony C. Willis
             for   Fei Tang and Martin Banwell

2016-04-11 - details of refinement in _refine_special_details below

2016-04-11 - passes checkcif tests with minor warnings  
;
_cell_angle_alpha 90
_cell_angle_beta 90.0949(14)
_cell_angle_gamma 90
_cell_formula_units_Z 4
_cell_length_a 10.2934(2)
_cell_length_b 10.7138(2)
_cell_length_c 22.2707(3)
_cell_measurement_reflns_used 10713
_cell_measurement_temperature 150
_cell_measurement_theta_max 72
_cell_measurement_theta_min 4
_cell_volume 2456.04(7)
_computing_cell_refinement 'CrysAlisPro (Agilent Technologies, 2015)'
_computing_data_collection
;
CrysAlisPro, Agilent Technologies,
Version 1.171.37.35h (release 09-02-2015 CrysAlis171 .NET)
(compiled Feb 9 2015,16:26:32)
;
_computing_data_reduction 'CrysAlisPro (Agilent Technologies, 2015)'
_computing_molecular_graphics 'PLATON (Spek, 2008)'
_computing_publication_material 'CRYSTALS (Betteridge et al., 2003)'
_computing_structure_refinement 'CRYSTALS (Betteridge et al., 2003)'
_computing_structure_solution 'SIR92 (Altomare et al., 1994)'
_diffrn_ambient_temperature 150
_diffrn_measured_fraction_theta_full 0.998
_diffrn_measured_fraction_theta_max 0.998
_diffrn_measurement_device Area
_diffrn_measurement_device_type 'SuperNova, Dual, Cu at zero, EosS2'
_diffrn_measurement_method \w
_diffrn_radiation_monochromator mirror
_diffrn_radiation_source 'Supernova (Cu) X-ray Source'
_diffrn_radiation_type 'Cu K\a'
_diffrn_radiation_wavelength 1.54184
_diffrn_reflns_av_R_equivalents 0.038
_diffrn_reflns_limit_h_max 11
_diffrn_reflns_limit_h_min -12
_diffrn_reflns_limit_k_max 13
_diffrn_reflns_limit_k_min -13
_diffrn_reflns_limit_l_max 27
_diffrn_reflns_limit_l_min -27
_diffrn_reflns_number 30514
_diffrn_reflns_theta_full 72.312
_diffrn_reflns_theta_max 72.312
_diffrn_reflns_theta_min 4.580
_diffrn_standards_number 0
_exptl_absorpt_coefficient_mu 0.618
_exptl_absorpt_correction_T_max 0.94
_exptl_absorpt_correction_T_min 0.84
_exptl_absorpt_correction_type multi-scan
_exptl_absorpt_process_details
;
CrysAlisPro, Agilent Technologies,
Version 1.171.37.35h (release 09-02-2015 CrysAlis171 .NET)
(compiled Feb 9 2015,16:26:32)
Empirical absorption correction using spherical harmonics,
 implemented in SCALE3 ABSPACK scaling algorithm.
;
_exptl_crystal_colour colourless
_exptl_crystal_density_diffrn 1.208
_exptl_crystal_density_method 'not measured'
_exptl_crystal_description block
_exptl_crystal_F_000 960
_exptl_crystal_size_max 0.171
_exptl_crystal_size_mid 0.130
_exptl_crystal_size_min 0.105
_refine_diff_density_max 0.27
_refine_diff_density_min -0.21
_refine_ls_extinction_method None
_refine_ls_goodness_of_fit_ref 0.9978
_refine_ls_hydrogen_treatment mixed
_refine_ls_matrix_type full
_refine_ls_number_parameters 302
_refine_ls_number_reflns 4848
_refine_ls_number_restraints 0
_refine_ls_R_factor_all 0.0403
_refine_ls_R_factor_gt 0.0381
_refine_ls_shift/su_max 0.0004581
_refine_ls_shift/su_mean 0.0000937
_refine_ls_structure_factor_coef Fsqd
_refine_ls_weighting_details
;
 Method= Modified Sheldrick 
 w=1/[\s^2^(F^2^) + ( 0.05P)^2^ + 0.75P] 
 ,where P=(max(Fo^2^,0) + 2Fc^2^)/3 
;
_refine_ls_weighting_scheme calc
_refine_ls_wR_factor_all 0.0974
_refine_ls_wR_factor_gt 0.0952
_refine_ls_wR_factor_ref 0.0974
_reflns_limit_h_max 12
_reflns_limit_h_min -12
_reflns_limit_k_max 13
_reflns_limit_k_min 0
_reflns_limit_l_max 27
_reflns_limit_l_min 0
_reflns_number_gt 4609
_reflns_number_total 4848
_reflns_threshold_expression I>2.0\s(I)
_oxford_diffrn_Wilson_B_factor 2.88
_oxford_diffrn_Wilson_scale 0.08
_oxford_refine_ls_r_factor_ref 0.0403
_oxford_refine_ls_scale 3.61(4)
_oxford_reflns_number_all 4848
_oxford_reflns_threshold_expression_ref I>-10.0\s(I)
_oxford_structure_analysis_title 'Z:\ban1622BSN\Tony_ban1622BSN_da At 14:53 on'
_cod_data_source_file jo6b01424_si_004.cif
_cod_data_source_block ban1622BSN
_cod_original_sg_symbol_H-M 'P 1 21/n 1 '
_cod_database_code 4037080

loop_
_symmetry_equiv_pos_as_xyz
x,y,z
-x,-y,-z
-x+1/2,y+1/2,-z+1/2
x+1/2,-y+1/2,z+1/2

loop_
_atom_site_label
_atom_site_type_symbol
_atom_site_fract_x
_atom_site_fract_y
_atom_site_fract_z
_atom_site_U_iso_or_equiv
_atom_site_occupancy
_atom_site_adp_type
_atom_site_refinement_flags_posn
O1 O 0.14679(16) 0.8820(2) 0.48077(7) 0.0761 1.0000 Uani .
O2 O 0.04870(10) 0.36783(10) 0.37996(5) 0.0317 1.0000 Uani .
O3 O 0.20902(11) 0.46559(10) 0.43235(5) 0.0328 1.0000 Uani .
N1 N 0.40694(13) 0.72180(13) 0.22529(6) 0.0342 1.0000 Uani .
N2 N 0.12359(11) 0.55976(11) 0.35216(5) 0.0266 1.0000 Uani .
C1 C 0.31653(14) 0.66681(12) 0.31296(6) 0.0254 1.0000 Uani .
C2 C 0.43998(14) 0.60548(13) 0.30861(6) 0.0259 1.0000 Uani .
C3 C 0.50954(15) 0.52226(14) 0.34502(7) 0.0321 1.0000 Uani .
C4 C 0.62947(16) 0.47970(17) 0.32585(8) 0.0412 1.0000 Uani .
C5 C 0.68158(16) 0.51933(18) 0.27112(8) 0.0429 1.0000 Uani .
C6 C 0.61625(15) 0.60178(16) 0.23426(8) 0.0384 1.0000 Uani .
C7 C 0.49460(15) 0.64340(14) 0.25324(6) 0.0303 1.0000 Uani .
C8 C 0.29970(15) 0.73466(13) 0.26141(7) 0.0301 1.0000 Uani .
C9 C 0.18327(16) 0.81341(15) 0.24714(7) 0.0370 1.0000 Uani .
C10 C 0.07650(16) 0.79932(14) 0.29550(8) 0.0359 1.0000 Uani .
C11 C -0.01414(15) 0.68787(15) 0.28535(7) 0.0367 1.0000 Uani .
C12 C 0.05078(14) 0.56163(14) 0.29557(7) 0.0303 1.0000 Uani .
C13 C 0.21480(14) 0.66490(12) 0.36106(6) 0.0262 1.0000 Uani .
C14 C 0.13372(15) 0.78623(14) 0.35896(7) 0.0331 1.0000 Uani .
C15 C 0.21038(17) 0.90042(15) 0.37959(8) 0.0399 1.0000 Uani .
C16 C 0.25739(18) 0.89189(17) 0.44359(8) 0.0438 1.0000 Uani .
C17 C 0.1752(3) 0.8381(4) 0.53924(11) 0.1038 1.0000 Uani .
C18 C 0.2607(2) 0.9235(2) 0.57625(8) 0.0559 1.0000 Uani .
C19 C 0.2203(2) 1.0431(2) 0.59197(10) 0.0613 1.0000 Uani .
C20 C 0.3012(2) 1.11982(19) 0.62586(9) 0.0533 1.0000 Uani .
C21 C 0.42084(19) 1.07801(17) 0.64450(8) 0.0450 1.0000 Uani .
C22 C 0.4601(2) 0.95952(18) 0.62944(9) 0.0487 1.0000 Uani .
C23 C 0.3803(2) 0.88337(18) 0.59549(9) 0.0527 1.0000 Uani .
C24 C 0.12138(13) 0.45729(13) 0.38746(6) 0.0247 1.0000 Uani .
C25 C 0.22414(15) 0.36542(14) 0.47724(7) 0.0305 1.0000 Uani .
C26 C 0.34293(19) 0.4086(2) 0.51216(8) 0.0498 1.0000 Uani .
C27 C 0.2524(2) 0.24151(18) 0.44734(9) 0.0506 1.0000 Uani .
C28 C 0.10630(17) 0.36211(18) 0.51712(8) 0.0425 1.0000 Uani .
H1 H 0.4227(19) 0.7622(19) 0.1911(9) 0.0420 1.0000 Uiso .
H31 H 0.4736 0.4952 0.3819 0.0380 1.0000 Uiso R
H41 H 0.6765 0.4224 0.3494 0.0502 1.0000 Uiso R
H51 H 0.7639 0.4871 0.2585 0.0508 1.0000 Uiso R
H61 H 0.6510 0.6292 0.1970 0.0464 1.0000 Uiso R
H91 H 0.2110 0.8995 0.2461 0.0453 1.0000 Uiso R
H92 H 0.1480 0.7915 0.2076 0.0437 1.0000 Uiso R
H101 H 0.0230 0.8752 0.2945 0.0424 1.0000 Uiso R
H111 H -0.0868 0.6944 0.3132 0.0437 1.0000 Uiso R
H112 H -0.0500 0.6904 0.2436 0.0444 1.0000 Uiso R
H121 H -0.0143 0.4968 0.2985 0.0369 1.0000 Uiso R
H122 H 0.1108 0.5427 0.2620 0.0349 1.0000 Uiso R
H131 H 0.2569 0.6554 0.4008 0.0309 1.0000 Uiso R
H141 H 0.0594 0.7781 0.3884 0.0378 1.0000 Uiso R
H151 H 0.1523 0.9751 0.3752 0.0492 1.0000 Uiso R
H152 H 0.2876 0.9121 0.3531 0.0468 1.0000 Uiso R
H161 H 0.3089 0.9675 0.4551 0.0517 1.0000 Uiso R
H162 H 0.3168 0.8180 0.4503 0.0515 1.0000 Uiso R
H171 H 0.0941 0.8326 0.5612 0.1256 1.0000 Uiso R
H172 H 0.2220 0.7574 0.5356 0.1273 1.0000 Uiso R
H191 H 0.1388 1.0714 0.5788 0.0747 1.0000 Uiso R
H201 H 0.2745 1.2013 0.6357 0.0650 1.0000 Uiso R
H211 H 0.4737 1.1310 0.6685 0.0549 1.0000 Uiso R
H221 H 0.5435 0.9289 0.6426 0.0586 1.0000 Uiso R
H231 H 0.4059 0.8019 0.5856 0.0643 1.0000 Uiso R
H261 H 0.3607 0.3510 0.5451 0.0723 1.0000 Uiso R
H262 H 0.3277 0.4911 0.5288 0.0728 1.0000 Uiso R
H263 H 0.4198 0.4103 0.4859 0.0735 1.0000 Uiso R
H271 H 0.2855 0.1831 0.4773 0.0752 1.0000 Uiso R
H272 H 0.3182 0.2549 0.4167 0.0749 1.0000 Uiso R
H273 H 0.1735 0.2080 0.4286 0.0752 1.0000 Uiso R
H281 H 0.0310 0.3403 0.4942 0.0625 1.0000 Uiso R
H282 H 0.0976 0.4440 0.5372 0.0639 1.0000 Uiso R
H283 H 0.1195 0.3001 0.5484 0.0641 1.0000 Uiso R

loop_
_atom_site_aniso_label
_atom_site_aniso_U_11
_atom_site_aniso_U_22
_atom_site_aniso_U_33
_atom_site_aniso_U_23
_atom_site_aniso_U_13
_atom_site_aniso_U_12
O1 0.0580(9) 0.1273(16) 0.0430(8) -0.0079(9) 0.0023(7) -0.0414(10)
O2 0.0363(5) 0.0303(5) 0.0286(5) -0.0038(4) 0.0017(4) -0.0072(4)
O3 0.0398(6) 0.0323(5) 0.0262(5) 0.0071(4) -0.0069(4) -0.0078(4)
N1 0.0411(7) 0.0358(7) 0.0256(6) 0.0076(5) 0.0008(5) -0.0045(5)
N2 0.0277(6) 0.0291(6) 0.0229(5) -0.0001(4) -0.0025(5) -0.0020(5)
C1 0.0291(7) 0.0228(6) 0.0243(6) 0.0007(5) -0.0033(5) -0.0027(5)
C2 0.0283(7) 0.0245(6) 0.0248(6) -0.0015(5) -0.0033(5) -0.0051(5)
C3 0.0313(7) 0.0339(7) 0.0310(7) 0.0003(6) -0.0061(6) -0.0013(6)
C4 0.0325(8) 0.0455(9) 0.0457(9) -0.0032(7) -0.0105(7) 0.0048(7)
C5 0.0264(7) 0.0543(10) 0.0479(9) -0.0144(8) -0.0015(7) -0.0001(7)
C6 0.0335(8) 0.0471(9) 0.0347(8) -0.0084(7) 0.0045(6) -0.0107(7)
C7 0.0334(7) 0.0303(7) 0.0271(7) -0.0027(5) -0.0013(6) -0.0077(6)
C8 0.0353(7) 0.0272(7) 0.0277(7) 0.0036(6) -0.0017(6) -0.0028(6)
C9 0.0430(8) 0.0313(7) 0.0366(8) 0.0104(6) -0.0077(7) 0.0017(6)
C10 0.0369(8) 0.0278(7) 0.0429(9) 0.0027(6) -0.0039(7) 0.0090(6)
C11 0.0321(8) 0.0407(9) 0.0374(8) 0.0021(6) -0.0052(6) 0.0057(6)
C12 0.0290(7) 0.0339(7) 0.0281(7) -0.0003(6) -0.0068(6) -0.0002(6)
C13 0.0302(7) 0.0248(6) 0.0238(6) -0.0009(5) -0.0016(5) -0.0023(5)
C14 0.0352(8) 0.0278(7) 0.0363(8) -0.0042(6) 0.0029(6) 0.0015(6)
C15 0.0448(9) 0.0298(8) 0.0450(9) -0.0059(7) 0.0068(7) -0.0043(6)
C16 0.0446(9) 0.0391(9) 0.0478(10) -0.0097(7) 0.0018(8) -0.0110(7)
C17 0.125(3) 0.140(3) 0.0463(13) 0.0110(15) -0.0075(14) -0.094(2)
C18 0.0652(12) 0.0687(13) 0.0339(9) 0.0093(9) -0.0004(9) -0.0336(11)
C19 0.0455(10) 0.0827(16) 0.0558(12) 0.0322(11) -0.0011(9) -0.0066(10)
C20 0.0655(12) 0.0441(10) 0.0504(11) 0.0100(8) 0.0166(10) 0.0084(9)
C21 0.0559(10) 0.0434(9) 0.0359(8) -0.0048(7) 0.0008(8) -0.0086(8)
C22 0.0477(10) 0.0458(10) 0.0526(11) -0.0008(8) 0.0008(8) -0.0015(8)
C23 0.0693(13) 0.0406(10) 0.0482(10) -0.0058(8) 0.0133(10) -0.0125(9)
C24 0.0259(6) 0.0269(6) 0.0213(6) -0.0021(5) 0.0044(5) 0.0007(5)
C25 0.0349(7) 0.0307(7) 0.0260(7) 0.0060(6) 0.0006(6) -0.0001(6)
C26 0.0480(10) 0.0618(12) 0.0397(9) 0.0190(8) -0.0138(8) -0.0123(9)
C27 0.0654(12) 0.0439(10) 0.0424(10) -0.0012(8) -0.0018(9) 0.0202(9)
C28 0.0426(9) 0.0506(10) 0.0344(8) 0.0113(7) 0.0075(7) 0.0044(7)

loop_
_atom_type_symbol
_atom_type_scat_dispersion_real
_atom_type_scat_dispersion_imag
_atom_type_scat_Cromer_Mann_a1
_atom_type_scat_Cromer_Mann_b1
_atom_type_scat_Cromer_Mann_a2
_atom_type_scat_Cromer_Mann_b2
_atom_type_scat_Cromer_Mann_a3
_atom_type_scat_Cromer_Mann_b3
_atom_type_scat_Cromer_Mann_a4
_atom_type_scat_Cromer_Mann_b4
_atom_type_scat_Cromer_Mann_c
_atom_type_scat_source
C 0.0181 0.0091 2.3100 20.8439 1.0200 10.2075 1.5886 0.5687 0.8650 51.6512 0.2156 'International Tables Vol C 4.2.6.8 and 6.1.1.4'
H 0.0000 0.0000 0.4930 10.5109 0.3229 26.1257 0.1402 3.1424 0.0408 57.7998 0.0030 'International Tables Vol C 4.2.6.8 and 6.1.1.4'
N 0.0311 0.0180 12.2126 0.0057 3.1322 9.8933 2.0125 28.9975 1.1663 0.5826 -11.5290 'International Tables Vol C 4.2.6.8 and 6.1.1.4'
O 0.0492 0.0322 3.0485 13.2771 2.2868 5.7011 1.5463 0.3239 0.8670 32.9089 0.2508 'International Tables Vol C 4.2.6.8 and 6.1.1.4'

loop_
_geom_angle_atom_site_label_1
_geom_angle_atom_site_label_2
_geom_angle_atom_site_label_3
_geom_angle
_geom_angle_publ_flag
C16 O1 C17 113.5(2) yes
C24 O3 C25 121.63(11) yes
C7 N1 C8 108.81(12) yes
C7 N1 H1 124.1(13) no
C8 N1 H1 126.8(13) no
C12 N2 C13 115.37(11) yes
C12 N2 C24 120.18(12) yes
C13 N2 C24 123.51(11) yes
C2 C1 C8 107.30(13) yes
C2 C1 C13 131.46(12) yes
C8 C1 C13 121.24(13) yes
C1 C2 C3 134.78(14) yes
C1 C2 C7 106.30(12) yes
C3 C2 C7 118.91(14) yes
C2 C3 C4 119.09(15) yes
C2 C3 H31 119.8 no
C4 C3 H31 121.1 no
C3 C4 C5 120.82(16) yes
C3 C4 H41 120.1 no
C5 C4 H41 119.1 no
C4 C5 C6 121.70(15) yes
C4 C5 H51 119.2 no
C6 C5 H51 119.1 no
C5 C6 C7 117.45(15) yes
C5 C6 H61 122.2 no
C7 C6 H61 120.3 no
C2 C7 C6 122.00(15) yes
C2 C7 N1 107.89(13) yes
C6 C7 N1 130.11(15) yes
N1 C8 C1 109.69(13) yes
N1 C8 C9 125.11(13) yes
C1 C8 C9 125.19(14) yes
C8 C9 C10 111.46(12) yes
C8 C9 H91 107.8 no
C10 C9 H91 108.6 no
C8 C9 H92 110.5 no
C10 C9 H92 109.8 no
H91 C9 H92 108.4 no
C9 C10 C11 113.98(14) yes
C9 C10 C14 112.18(13) yes
C11 C10 C14 107.27(13) yes
C9 C10 H101 107.6 no
C11 C10 H101 107.5 no
C14 C10 H101 108.1 no
C10 C11 C12 113.74(12) yes
C10 C11 H111 108.6 no
C12 C11 H111 107.7 no
C10 C11 H112 109.9 no
C12 C11 H112 108.9 no
H111 C11 H112 107.8 no
C11 C12 N2 111.33(12) yes
C11 C12 H121 110.1 no
N2 C12 H121 106.6 no
C11 C12 H122 110.0 no
N2 C12 H122 109.2 no
H121 C12 H122 109.6 no
C1 C13 N2 111.00(11) yes
C1 C13 C14 110.16(11) yes
N2 C13 C14 107.08(11) yes
C1 C13 H131 109.6 no
N2 C13 H131 108.5 no
C14 C13 H131 110.4 no
C10 C14 C13 108.10(12) yes
C10 C14 C15 113.63(13) yes
C13 C14 C15 112.72(13) yes
C10 C14 H141 108.3 no
C13 C14 H141 108.5 no
C15 C14 H141 105.4 no
C14 C15 C16 113.65(14) yes
C14 C15 H151 107.6 no
C16 C15 H151 109.4 no
C14 C15 H152 109.6 no
C16 C15 H152 108.1 no
H151 C15 H152 108.5 no
C15 C16 O1 107.52(15) yes
C15 C16 H161 111.2 no
O1 C16 H161 109.7 no
C15 C16 H162 112.3 no
O1 C16 H162 110.1 no
H161 C16 H162 106.0 no
O1 C17 C18 114.8(2) yes
O1 C17 H171 107.9 no
C18 C17 H171 105.3 no
O1 C17 H172 108.3 no
C18 C17 H172 106.8 no
H171 C17 H172 113.9 no
C17 C18 C19 121.3(3) yes
C17 C18 C23 120.1(3) yes
C19 C18 C23 118.61(18) yes
C18 C19 C20 120.0(2) yes
C18 C19 H191 119.0 no
C20 C19 H191 120.9 no
C19 C20 C21 120.45(19) yes
C19 C20 H201 120.0 no
C21 C20 H201 119.6 no
C20 C21 C22 119.42(18) yes
C20 C21 H211 119.2 no
C22 C21 H211 121.4 no
C21 C22 C23 120.3(2) yes
C21 C22 H221 120.2 no
C23 C22 H221 119.6 no
C22 C23 C18 121.2(2) yes
C22 C23 H231 120.7 no
C18 C23 H231 118.1 no
N2 C24 O3 111.48(12) yes
N2 C24 O2 124.50(13) yes
O3 C24 O2 124.02(13) yes
O3 C25 C26 102.07(12) yes
O3 C25 C27 111.10(13) yes
C26 C25 C27 109.72(15) yes
O3 C25 C28 109.45(12) yes
C26 C25 C28 110.72(14) yes
C27 C25 C28 113.23(15) yes
C25 C26 H261 110.0 no
C25 C26 H262 110.0 no
H261 C26 H262 108.6 no
C25 C26 H263 110.4 no
H261 C26 H263 107.9 no
H262 C26 H263 109.9 no
C25 C27 H271 109.1 no
C25 C27 H272 108.3 no
H271 C27 H272 109.3 no
C25 C27 H273 110.5 no
H271 C27 H273 110.2 no
H272 C27 H273 109.4 no
C25 C28 H281 110.1 no
C25 C28 H282 108.6 no
H281 C28 H282 112.6 no
C25 C28 H283 109.1 no
H281 C28 H283 109.1 no
H282 C28 H283 107.2 no

loop_
_geom_bond_atom_site_label_1
_geom_bond_atom_site_label_2
_geom_bond_distance
_geom_bond_publ_flag
O1 C16 1.413(2) yes
O1 C17 1.415(3) yes
O2 C24 1.2271(17) yes
O3 C24 1.3484(17) yes
O3 C25 1.4749(17) yes
N1 C7 1.380(2) yes
N1 C8 1.374(2) yes
N1 H1 0.89(2) no
N2 C12 1.4654(17) yes
N2 C13 1.4796(17) yes
N2 C24 1.3506(18) yes
C1 C2 1.434(2) yes
C1 C8 1.3697(19) yes
C1 C13 1.4994(19) yes
C2 C3 1.401(2) yes
C2 C7 1.416(2) yes
C3 C4 1.384(2) yes
C3 H31 0.947 no
C4 C5 1.399(3) yes
C4 H41 0.941 no
C5 C6 1.380(3) yes
C5 H51 0.957 no
C6 C7 1.395(2) yes
C6 H61 0.951 no
C8 C9 1.499(2) yes
C9 C10 1.547(2) yes
C9 H91 0.966 no
C9 H92 0.980 no
C10 C11 1.532(2) yes
C10 C14 1.537(2) yes
C10 H101 0.982 no
C11 C12 1.525(2) yes
C11 H111 0.974 no
C11 H112 1.000 no
C12 H121 0.967 no
C12 H122 0.992 no
C13 C14 1.5454(19) yes
C13 H131 0.991 no
C14 C15 1.526(2) yes
C14 H141 1.012 no
C15 C16 1.507(3) yes
C15 H151 1.003 no
C15 H152 0.998 no
C16 H161 1.001 no
C16 H162 1.011 no
C17 C18 1.513(3) yes
C17 H171 0.969 no
C17 H172 0.994 no
C18 C19 1.392(4) yes
C18 C23 1.372(3) yes
C19 C20 1.392(3) yes
C19 H191 0.938 no
C20 C21 1.374(3) yes
C20 H201 0.942 no
C21 C22 1.374(3) yes
C21 H211 0.950 no
C22 C23 1.382(3) yes
C22 H221 0.964 no
C23 H231 0.938 no
C25 C26 1.520(2) yes
C25 C27 1.514(2) yes
C25 C28 1.505(2) yes
C26 H261 0.976 no
C26 H262 0.971 no
C26 H263 0.985 no
C27 H271 0.976 no
C27 H272 0.973 no
C27 H273 0.980 no
C28 H281 0.957 no
C28 H282 0.988 no
C28 H283 0.973 no

loop_
_geom_contact_atom_site_label_1
_geom_contact_atom_site_label_2
_geom_contact_distance
_geom_contact_site_symmetry_2
_geom_contact_publ_flag
O2 N1 2.8555(17) 3_545 no
O2 C27 2.910(2) . no
O2 C28 3.111(2) . no
C1 C11 3.465(2) . no
C2 C9 3.597(2) 3_545 no
C3 C26 3.599(2) 2_666 no
C8 C15 3.307(2) . no
C8 C12 3.254(2) . no

loop_
_geom_hbond_atom_site_label_D
_geom_hbond_atom_site_label_H
_geom_hbond_atom_site_label_A
_geom_hbond_site_symmetry_A
_geom_hbond_angle_DHA
_geom_hbond_distance_DH
_geom_hbond_distance_HA
_geom_hbond_distance_DA
_geom_hbond_publ_flag
N1 H1 O2 3_555 173.8(19) 0.89(2) 1.97(2) 2.856(3) yes

loop_
_geom_torsion_atom_site_label_1
_geom_torsion_atom_site_label_2
_geom_torsion_atom_site_label_3
_geom_torsion_atom_site_label_4
_geom_torsion
_geom_torsion_publ_flag
C17 O1 C16 C15 163.0(2) no
C16 O1 C17 C18 64.2(3) no
C25 O3 C24 O2 -0.3(2) no
C25 O3 C24 N2 179.44(12) no
C24 O3 C25 C26 172.89(13) no
C24 O3 C25 C27 56.02(18) no
C24 O3 C25 C28 -69.78(17) no
C8 N1 C7 C2 0.29(17) no
C8 N1 C7 C6 179.52(16) no
C7 N1 C8 C1 0.66(17) no
C7 N1 C8 C9 179.37(14) no
C13 N2 C12 C11 -50.70(16) no
C24 N2 C12 C11 140.01(13) no
C12 N2 C13 C1 -60.81(15) no
C12 N2 C13 C14 59.47(14) no
C24 N2 C13 C1 108.08(14) no
C24 N2 C13 C14 -131.64(13) no
C12 N2 C24 O2 -9.8(2) no
C12 N2 C24 O3 170.45(12) no
C13 N2 C24 O2 -178.15(13) no
C13 N2 C24 O3 2.08(18) no
C8 C1 C2 C3 -177.90(16) no
C8 C1 C2 C7 1.45(16) no
C13 C1 C2 C3 1.4(3) no
C13 C1 C2 C7 -179.26(14) no
C2 C1 C8 N1 -1.31(16) no
C2 C1 C8 C9 180.00(15) no
C13 C1 C8 N1 179.31(12) no
C13 C1 C8 C9 0.6(2) no
C2 C1 C13 N2 -87.30(18) no
C2 C1 C13 C14 154.27(14) no
C8 C1 C13 N2 91.91(15) no
C8 C1 C13 C14 -26.53(18) no
C1 C2 C3 C4 179.34(16) no
C7 C2 C3 C4 0.1(2) no
C1 C2 C7 N1 -1.06(16) no
C1 C2 C7 C6 179.63(14) no
C3 C2 C7 N1 178.41(13) no
C3 C2 C7 C6 -0.9(2) no
C2 C3 C4 C5 0.4(2) no
C3 C4 C5 C6 0.0(3) no
C4 C5 C6 C7 -0.8(3) no
C5 C6 C7 N1 -177.88(16) no
C5 C6 C7 C2 1.3(2) no
N1 C8 C9 C10 176.05(14) no
C1 C8 C9 C10 -5.4(2) no
C8 C9 C10 C11 -85.30(16) no
C8 C9 C10 C14 36.86(17) no
C9 C10 C11 C12 70.10(17) no
C14 C10 C11 C12 -54.72(17) no
C9 C10 C14 C13 -63.09(15) no
C9 C10 C14 C15 62.82(17) no
C11 C10 C14 C13 62.81(15) no
C11 C10 C14 C15 -171.27(13) no
C10 C11 C12 N2 47.76(17) no
N2 C13 C14 C10 -64.77(14) no
N2 C13 C14 C15 168.77(12) no
C1 C13 C14 C10 56.04(15) no
C1 C13 C14 C15 -70.41(16) no
C10 C14 C15 C16 175.36(14) no
C13 C14 C15 C16 -61.20(18) no
C14 C15 C16 O1 -61.2(2) no
O1 C17 C18 C19 62.8(3) no
O1 C17 C18 C23 -117.7(3) no
C17 C18 C19 C20 -179.8(2) no
C23 C18 C19 C20 0.8(3) no
C17 C18 C23 C22 -179.9(2) no
C19 C18 C23 C22 -0.4(3) no
C18 C19 C20 C21 -0.6(3) no
C19 C20 C21 C22 -0.1(3) no
C20 C21 C22 C23 0.4(3) no
C21 C22 C23 C18 -0.2(3) no

loop_
_oxford_twin_element_scale_factors
0.8498(7)
0.1502(7)
